data_7220804
loop_
_publ_author_name
'Zhang, He'
'Lv, Jing-Hua'
'Yu, Kai'
'Wang, Chun-Mei'
'Wang, Chun-Xiao'
'Wang, Lu'
'Zhou, Bai-Bin'

_publ_section_title
;
 1,4-Bis(imidazole)butane ligand and strontium(ii) directed 1-D chains
 based on basket-type molybdophosphates and transition metal (TM) linkers
;
_journal_issue 32
_journal_name_full CrystEngComm
_journal_page_first 6110
_journal_paper_doi 10.1039/C5CE00820D
_journal_volume 17
_journal_year 2015
_chemical_formula_moiety 'C30 H62 Co Mo18 N12 O80 P6 Sr'
_chemical_formula_sum 'C30 H62 Co Mo18 N12 O80 P6 Sr'
_chemical_formula_weight 3930.21
_chemical_name_systematic
; 
 ? 
;
_space_group_IT_number 14
_symmetry_cell_setting monoclinic
_symmetry_space_group_name_Hall '-P 2ybc'
_symmetry_space_group_name_H-M 'P 1 21/c 1'
_atom_sites_solution_hydrogens geom
_atom_sites_solution_primary direct
_atom_sites_solution_secondary difmap
_audit_block_doi 10.5517/cc14mxc1
_audit_creation_method SHELXL-97
_audit_update_record
;
2015-04-27 deposited with the CCDC.
2015-06-18 downloaded from the CCDC.
;
_cell_angle_alpha 90.00
_cell_angle_beta 97.651(12)
_cell_angle_gamma 90.00
_cell_formula_units_Z 4
_cell_length_a 23.293(16)
_cell_length_b 14.056(10)
_cell_length_c 31.34(2)
_cell_measurement_reflns_used 8692
_cell_measurement_temperature 298(2)
_cell_measurement_theta_max 26.67
_cell_measurement_theta_min 2.31
_cell_volume 10170(12)
_computing_cell_refinement 'Bruker SMART'
_computing_data_collection 'Bruker SMART'
_computing_data_reduction 'Bruker SAINT'
_computing_molecular_graphics 'Bruker SHELXTL'
_computing_publication_material 'Bruker SHELXTL'
_computing_structure_refinement 'SHELXL-97 (Sheldrick, 1997)'
_computing_structure_solution 'SHELXS-97 (Sheldrick, 1990)'
_diffrn_ambient_temperature 298(2)
_diffrn_measured_fraction_theta_full 0.999
_diffrn_measured_fraction_theta_max 0.999
_diffrn_measurement_device_type 'CCD area detector'
_diffrn_measurement_method 'phi and omega scans'
_diffrn_radiation_monochromator graphite
_diffrn_radiation_source 'fine-focus sealed tube'
_diffrn_radiation_type MoK\a
_diffrn_radiation_wavelength 0.71073
_diffrn_reflns_av_R_equivalents 0.0334
_diffrn_reflns_av_sigmaI/netI 0.0410
_diffrn_reflns_limit_h_max 19
_diffrn_reflns_limit_h_min -27
_diffrn_reflns_limit_k_max 16
_diffrn_reflns_limit_k_min -16
_diffrn_reflns_limit_l_max 37
_diffrn_reflns_limit_l_min -37
_diffrn_reflns_number 48458
_diffrn_reflns_theta_full 25.00
_diffrn_reflns_theta_max 25.00
_diffrn_reflns_theta_min 1.76
_exptl_absorpt_coefficient_mu 3.024
_exptl_absorpt_correction_T_max 0.4076
_exptl_absorpt_correction_T_min 0.3413
_exptl_absorpt_correction_type multi-scan
_exptl_crystal_colour blue
_exptl_crystal_density_diffrn 2.567
_exptl_crystal_density_meas 0
_exptl_crystal_density_method 'not measured'
_exptl_crystal_description block
_exptl_crystal_F_000 7508.0
_exptl_crystal_size_max 0.26
_exptl_crystal_size_mid 0.24
_exptl_crystal_size_min 0.20
_refine_diff_density_max 2.392
_refine_diff_density_min -1.206
_refine_diff_density_rms 0.156
_refine_ls_extinction_coef 0.000011(7)
_refine_ls_extinction_expression Fc^*^=kFc[1+0.001xFc^2^\l^3^/sin(2\q)]^-1/4^
_refine_ls_extinction_method SHELXL
_refine_ls_goodness_of_fit_ref 1.071
_refine_ls_hydrogen_treatment constr
_refine_ls_matrix_type full
_refine_ls_number_parameters 1334
_refine_ls_number_reflns 17905
_refine_ls_number_restraints 271
_refine_ls_restrained_S_all 1.118
_refine_ls_R_factor_all 0.0510
_refine_ls_R_factor_gt 0.0386
_refine_ls_shift/su_max 0.001
_refine_ls_shift/su_mean 0.000
_refine_ls_structure_factor_coef Fsqd
_refine_ls_weighting_details 'calc w=1/[\s^2^(Fo^2^)+(0.0307P)^2^+77.4521P] where P=(Fo^2^+2Fc^2^)/3'
_refine_ls_weighting_scheme calc
_refine_ls_wR_factor_gt 0.0898
_refine_ls_wR_factor_ref 0.0953
_reflns_number_gt 14767
_reflns_number_total 17905
_reflns_threshold_expression >2sigma(I)
_cod_data_source_file c5ce00820d2.cif
_cod_data_source_block p
_cod_depositor_comments
;
The following automatic conversions were performed:

'_symmetry_cell_setting' value 'Monoclinic' changed to 'monoclinic'
according to
/usr/data/users/saulius/crontab/automatic-downloads/rss-feeds/RSC/lib/dictionaries/cif_core.dic
dictionary named 'cif_core.dic' version 2.4.2 from 2011-04-26.

Automatic conversion script
Id: cif_fix_values 3271 2015-04-21 07:52:19Z andrius 

 Adding full bibliography for 7220800--7220804.cif.
;
_cod_original_sg_symbol_H-M P2(1)/c
_cod_database_code 7220804

loop_
_symmetry_equiv_pos_as_xyz
'x, y, z'
'-x, y+1/2, -z+1/2'
'-x, -y, -z'
'x, -y-1/2, z-1/2'

loop_
_atom_site_label
_atom_site_type_symbol
_atom_site_fract_x
_atom_site_fract_y
_atom_site_fract_z
_atom_site_U_iso_or_equiv
_atom_site_adp_type
_atom_site_occupancy
_atom_site_symmetry_multiplicity
_atom_site_calc_flag
_atom_site_refinement_flags
Mo1 Mo 0.41119(3) 0.60509(4) 0.27687(2) 0.01985(14) Uani 1 1 d .
Mo2 Mo 0.03325(2) 0.47534(4) 0.242140(17) 0.00995(12) Uani 1 1 d .
Mo3 Mo 0.26006(3) 0.26211(4) 0.12522(2) 0.02054(14) Uani 1 1 d .
Mo4 Mo 0.23960(3) 0.58226(4) 0.369794(19) 0.01948(14) Uani 1 1 d .
Mo5 Mo 0.24157(3) 0.32628(4) 0.356872(19) 0.01956(14) Uani 1 1 d .
Mo6 Mo 0.26007(3) 0.75595(4) 0.149973(19) 0.01813(14) Uani 1 1 d .
Mo7 Mo 0.26640(3) 0.23431(4) 0.247421(19) 0.01657(13) Uani 1 1 d .
Mo8 Mo 0.41237(3) 0.36138(4) 0.26458(2) 0.02016(14) Uani 1 1 d .
Mo9 Mo 0.26456(3) 0.72525(4) 0.271859(19) 0.01632(13) Uani 1 1 d .
Mo10 Mo 0.36991(3) 0.45786(5) 0.36853(2) 0.02146(14) Uani 1 1 d .
Mo11 Mo 0.22710(3) 0.66271(5) 0.03599(2) 0.02253(15) Uani 1 1 d .
Mo12 Mo 0.22692(3) 0.40821(5) 0.02403(2) 0.02386(15) Uani 1 1 d .
Mo13 Mo 0.11237(3) 0.44864(5) 0.35694(2) 0.02322(15) Uani 1 1 d .
Mo14 Mo 0.09750(3) 0.53555(5) 0.01704(2) 0.02693(16) Uani 1 1 d .
Mo15 Mo 0.40596(3) 0.38735(5) 0.14175(2) 0.02337(15) Uani 1 1 d .
Mo16 Mo 0.02227(3) 0.50993(5) 0.11828(2) 0.02187(15) Uani 1 1 d .
Mo17 Mo 0.35709(3) 0.53411(5) 0.04374(2) 0.02560(16) Uani 1 1 d .
Mo18 Mo 0.40595(3) 0.63346(5) 0.15417(2) 0.02189(15) Uani 1 1 d .
Sr1 Sr 0.16654(3) 0.49293(5) 0.19066(2) 0.01901(15) Uani 1 1 d .
Co1 Co 0.00146(4) 0.22247(7) 0.24003(3) 0.0214(2) Uani 1 1 d .
P1 P 0.27802(8) 0.47861(13) 0.26894(6) 0.0166(4) Uani 1 1 d .
P2 P 0.27222(8) 0.51082(13) 0.13033(6) 0.0179(4) Uani 1 1 d .
P3 P 0.12911(8) 0.64500(13) 0.28567(6) 0.0176(4) Uani 1 1 d .
P4 P 0.13238(8) 0.29889(13) 0.26878(6) 0.0185(4) Uani 1 1 d .
P5 P 0.12408(9) 0.34194(14) 0.09129(6) 0.0230(4) Uani 1 1 d .
P6 P 0.12481(8) 0.68820(14) 0.10822(6) 0.0215(4) Uani 1 1 d .
O1 O 0.0395(2) 0.4933(4) 0.18202(15) 0.0247(11) Uani 1 1 d .
O2 O 0.4152(2) 0.3753(4) 0.20400(16) 0.0268(12) Uani 1 1 d .
O3 O 0.2408(2) 0.5959(3) 0.14954(15) 0.0209(11) Uani 1 1 d .
O4 O 0.4162(2) 0.6196(4) 0.21634(16) 0.0267(12) Uani 1 1 d .
O5 O 0.3401(2) 0.3027(4) 0.13491(16) 0.0281(12) Uani 1 1 d .
O6 O 0.2680(2) 0.5227(4) 0.07865(15) 0.0241(11) Uani 1 1 d .
O7 O 0.3378(2) 0.5080(3) 0.14900(16) 0.0232(11) Uani 1 1 d .
O8 O 0.1773(2) 0.2349(3) 0.24860(15) 0.0216(11) Uani 1 1 d .
O9 O 0.2576(2) 0.2402(4) 0.18591(16) 0.0256(12) Uani 1 1 d .
O10 O 0.0996(2) 0.4007(4) 0.12659(16) 0.0274(12) Uani 1 1 d .
O11 O 0.1098(2) 0.3798(3) 0.23579(15) 0.0203(11) Uani 1 1 d .
O12 O 0.2563(2) 0.7482(3) 0.21057(15) 0.0239(11) Uani 1 1 d .
O13 O 0.4525(2) 0.4815(3) 0.27926(16) 0.0256(12) Uani 1 1 d .
O14 O -0.0129(2) 0.3749(3) 0.23859(16) 0.0241(11) Uani 1 1 d .
O15 O 0.4480(2) 0.5125(4) 0.14682(17) 0.0283(12) Uani 1 1 d .
O16 O 0.2409(2) 0.4165(3) 0.14079(15) 0.0222(11) Uani 1 1 d .
O17 O 0.2646(2) 0.6722(4) 0.33414(15) 0.0236(11) Uani 1 1 d .
O18 O 0.2676(2) 0.2568(4) 0.31419(16) 0.0258(12) Uani 1 1 d .
O19 O 0.3117(2) 0.3551(4) 0.38949(16) 0.0272(12) Uani 1 1 d .
O20 O 0.2460(2) 0.3928(3) 0.24457(15) 0.0207(11) Uani 1 1 d .
O21 O 0.0811(2) 0.2380(4) 0.27991(16) 0.0250(12) Uani 1 1 d .
O22 O 0.1094(2) 0.5766(3) 0.24651(15) 0.0217(11) Uani 1 1 d .
O23 O 0.4588(2) 0.7154(4) 0.14742(17) 0.0339(13) Uani 1 1 d .
O24 O 0.2711(2) 0.8418(4) 0.28920(17) 0.0280(12) Uani 1 1 d .
O25 O 0.3427(2) 0.4841(3) 0.26003(15) 0.0228(11) Uani 1 1 d .
O26 O 0.3812(2) 0.6230(4) 0.08550(17) 0.0309(13) Uani 1 1 d .
O27 O 0.2143(2) 0.2429(4) 0.38942(17) 0.0328(13) Uani 1 1 d .
O28 O 0.1698(2) 0.7538(3) 0.13528(16) 0.0253(12) Uani 1 1 d .
O29 O 0.3455(2) 0.2772(4) 0.25375(16) 0.0255(12) Uani 1 1 d .
O30 O 0.0602(2) 0.4581(4) 0.30585(16) 0.0256(12) Uani 1 1 d .
O31 O 0.3106(2) 0.5426(4) 0.39848(16) 0.0271(12) Uani 1 1 d .
O32 O 0.2557(2) 0.7325(4) 0.08339(16) 0.0272(12) Uani 1 1 d .
O33 O 0.2788(2) 0.4659(3) 0.32049(15) 0.0210(11) Uani 1 1 d .
O34 O 0.3397(2) 0.7154(4) 0.15598(16) 0.0250(11) Uani 1 1 d .
O35 O -0.0327(2) 0.2239(4) 0.30288(17) 0.0328(13) Uani 1 1 d .
H35A H -0.0284 0.2730 0.3188 0.039 Uiso 1 1 d RU
H35B H -0.0500 0.1752 0.3111 0.039 Uiso 1 1 d RU
O36 O 0.0475(2) 0.5245(4) 0.05997(16) 0.0303(13) Uani 1 1 d .
O37 O 0.1737(2) 0.7200(3) 0.27157(16) 0.0227(11) Uani 1 1 d .
O38 O 0.2446(2) 0.5712(3) 0.25373(15) 0.0201(11) Uani 1 1 d .
O39 O -0.0133(2) 0.5708(3) 0.25096(16) 0.0240(11) Uani 1 1 d .
O40 O 0.1511(2) 0.6382(4) 0.06912(15) 0.0260(12) Uani 1 1 d .
O41 O 0.1606(2) 0.5790(3) 0.32389(15) 0.0216(11) Uani 1 1 d .
O42 O 0.0769(2) 0.6981(4) 0.29949(16) 0.0243(11) Uani 1 1 d .
O43 O 0.1854(2) 0.5393(4) 0.00889(16) 0.0280(12) Uani 1 1 d .
O44 O 0.1027(2) 0.6090(4) 0.13693(15) 0.0248(12) Uani 1 1 d .
O45 O 0.3444(2) 0.6881(3) 0.27383(15) 0.0236(11) Uani 1 1 d .
O46 O 0.0742(2) 0.7580(4) 0.08922(18) 0.0348(13) Uani 1 1 d .
O47 O 0.2007(2) 0.4489(3) 0.37840(15) 0.0231(11) Uani 1 1 d .
O48 O 0.1955(3) 0.7463(4) -0.00052(17) 0.0365(14) Uani 1 1 d .
O49 O 0.2121(2) 0.6467(4) 0.40938(16) 0.0314(13) Uani 1 1 d .
O50 O 0.2677(2) 0.8776(4) 0.14498(18) 0.0340(13) Uani 1 1 d .
O51 O 0.2549(2) 0.3164(4) 0.06285(16) 0.0280(12) Uani 1 1 d .
O52 O 0.3831(2) 0.4292(4) 0.07593(17) 0.0327(13) Uani 1 1 d .
O53 O 0.3934(2) 0.3700(4) 0.33105(16) 0.0288(12) Uani 1 1 d .
O54 O 0.4192(2) 0.4492(4) 0.41501(17) 0.0369(14) Uani 1 1 d .
O55 O 0.2950(2) 0.6345(4) 0.01424(16) 0.0297(12) Uani 1 1 d .
O56 O 0.3926(2) 0.5635(4) 0.34046(16) 0.0259(12) Uani 1 1 d .
O57 O 0.1684(2) 0.2657(4) 0.11163(16) 0.0284(12) Uani 1 1 d .
O58 O 0.4667(2) 0.2794(4) 0.27730(18) 0.0332(13) Uani 1 1 d .
O59 O 0.0894(2) 0.5352(4) 0.39133(17) 0.0382(14) Uani 1 1 d .
O60 O 0.4662(2) 0.6802(4) 0.29850(18) 0.0316(13) Uani 1 1 d .
O61 O 0.1519(2) 0.4117(4) 0.05932(15) 0.0271(12) Uani 1 1 d .
O62 O 0.2957(2) 0.4472(4) 0.00539(16) 0.0306(13) Uani 1 1 d .
O63 O 0.1638(2) 0.3496(4) 0.31219(16) 0.0245(11) Uani 1 1 d .
O64 O -0.0212(2) 0.6120(4) 0.11804(18) 0.0352(14) Uani 1 1 d .
O65 O 0.2768(2) 0.1133(4) 0.25479(17) 0.0304(13) Uani 1 1 d .
O66 O 0.0730(2) 0.2872(4) 0.06150(17) 0.0354(14) Uani 1 1 d .
O67 O 0.1944(3) 0.3451(4) -0.02023(18) 0.0387(14) Uani 1 1 d .
O68 O -0.0279(2) 0.4181(4) 0.10680(18) 0.0372(14) Uani 1 1 d .
O69 O 0.2671(2) 0.1462(4) 0.10946(18) 0.0342(13) Uani 1 1 d .
O70 O 0.0379(2) 0.2353(4) 0.17968(18) 0.0398(14) Uani 1 1 d .
H70A H 0.0546 0.2865 0.1738 0.048 Uiso 1 1 d RU
H70B H 0.0354 0.1891 0.1620 0.048 Uiso 1 1 d RU
O71 O 0.0933(2) 0.3423(4) 0.38039(19) 0.0398(15) Uani 1 1 d .
O72 O 0.4050(3) 0.5463(4) 0.00601(19) 0.0419(15) Uani 1 1 d .
O73 O 0.0774(3) 0.4445(4) -0.02008(17) 0.0391(14) Uani 1 1 d .
O74 O 0.0742(3) 0.6384(4) -0.01152(18) 0.0398(15) Uani 1 1 d .
O75 O 0.4608(3) 0.3136(4) 0.12971(19) 0.0398(15) Uani 1 1 d .
N3 N 0.8430(3) 0.0441(5) 0.6282(2) 0.0372(17) Uani 1 1 d U
N8 N 0.8897(4) 0.4945(6) 0.3381(3) 0.0483(19) Uani 1 1 d U
N9 N 0.5447(3) 0.4908(5) 0.2131(3) 0.0426(18) Uani 1 1 d U
H9 H 0.5195 0.5018 0.1911 0.051 Uiso 1 1 calc RU
N7 N 0.8594(4) 0.3938(6) 0.2868(3) 0.0485(19) Uani 1 1 d U
H7 H 0.8579 0.3458 0.2696 0.058 Uiso 1 1 calc RU
N10 N 0.6034(3) 0.5135(5) 0.2735(2) 0.0408(17) Uani 1 1 d U
N4 N 0.8725(3) -0.0871(6) 0.6611(3) 0.0475(19) Uani 1 1 d U
H4 H 0.8825 -0.1455 0.6657 0.057 Uiso 1 1 calc RU
C1 C 0.7158(5) 0.0416(7) 0.6010(3) 0.053(3) Uani 1 1 d .
H1A H 0.7345 -0.0007 0.6231 0.063 Uiso 1 1 calc RU
H1B H 0.7135 0.0090 0.5736 0.063 Uiso 1 1 calc RU
C2 C 0.5632(4) 0.5545(6) 0.2446(3) 0.038(2) Uani 1 1 d .
H2 H 0.5500 0.6167 0.2460 0.045 Uiso 1 1 calc RU
C3 C 0.7521(5) 0.1326(7) 0.5997(3) 0.049(3) Uani 1 1 d .
H3A H 0.7512 0.1678 0.6262 0.059 Uiso 1 1 calc RU
H3B H 0.7347 0.1723 0.5761 0.059 Uiso 1 1 calc RU
C4 C 0.9027(5) 0.4121(7) 0.3186(3) 0.049(2) Uani 1 1 d .
H4A H 0.9356 0.3751 0.3260 0.059 Uiso 1 1 calc RU
N2 N 0.6192(4) -0.0229(8) 0.6130(3) 0.067(2) Uani 1 1 d U
C5 C 0.8550(4) -0.0490(7) 0.6224(3) 0.043(2) Uani 1 1 d .
H5 H 0.8516 -0.0808 0.5962 0.052 Uiso 1 1 calc RU
C6 C 0.8175(5) 0.1121(7) 0.5937(3) 0.051(3) Uani 1 1 d .
H6A H 0.8193 0.0847 0.5655 0.061 Uiso 1 1 calc RU
H6B H 0.8393 0.1710 0.5958 0.061 Uiso 1 1 calc RU
C7 C 0.8722(5) -0.0191(8) 0.6925(3) 0.059(3) Uani 1 1 d .
H7A H 0.8824 -0.0279 0.7219 0.070 Uiso 1 1 calc RU
C8 C 0.5731(5) 0.4058(7) 0.2223(4) 0.053(3) Uani 1 1 d .
H8 H 0.5682 0.3504 0.2060 0.063 Uiso 1 1 calc RU
C9 C 0.8176(5) 0.4637(7) 0.2858(3) 0.052(3) Uani 1 1 d .
H9A H 0.7833 0.4669 0.2669 0.063 Uiso 1 1 calc RU
C10 C 0.8542(5) 0.0635(7) 0.6725(3) 0.052(3) Uani 1 1 d .
H10 H 0.8501 0.1220 0.6857 0.063 Uiso 1 1 calc RU
C11 C 0.8357(5) 0.5271(7) 0.3175(3) 0.058(3) Uani 1 1 d .
H11 H 0.8162 0.5815 0.3244 0.070 Uiso 1 1 calc RU
N11 N 0.5881(6) 0.4195(11) 0.4450(4) 0.110(3) Uani 1 1 d U
C12 C 0.6326(5) 0.5582(8) 0.3141(3) 0.055(3) Uani 1 1 d .
H12A H 0.6393 0.6250 0.3088 0.066 Uiso 1 1 calc RU
H12B H 0.6699 0.5281 0.3221 0.066 Uiso 1 1 calc RU
C13 C 0.6099(5) 0.4179(7) 0.2599(4) 0.058(3) Uani 1 1 d .
H13 H 0.6345 0.3722 0.2738 0.070 Uiso 1 1 calc RU
C14 C 0.9242(6) 0.5353(9) 0.3792(4) 0.082(4) Uani 1 1 d .
H14A H 0.9262 0.6040 0.3772 0.098 Uiso 1 1 calc RU
H14B H 0.9633 0.5101 0.3829 0.098 Uiso 1 1 calc RU
N1 N 0.5562(5) -0.1347(10) 0.5951(4) 0.093(3) Uani 1 1 d U
H1 H 0.5275 -0.1655 0.5816 0.111 Uiso 1 1 calc RU
C15 C 0.6541(5) 0.0655(9) 0.6107(4) 0.076(4) Uani 1 1 d .
H15A H 0.6564 0.0994 0.6378 0.092 Uiso 1 1 calc RU
H15B H 0.6351 0.1066 0.5882 0.092 Uiso 1 1 calc RU
C16 C 0.5739(6) -0.0480(10) 0.5837(4) 0.081(4) Uani 1 1 d .
H16 H 0.5579 -0.0123 0.5601 0.097 Uiso 1 1 calc RU
C17 C 0.5907(6) -0.1674(10) 0.6319(4) 0.076(4) Uani 1 1 d .
H17 H 0.5878 -0.2253 0.6458 0.092 Uiso 1 1 calc RU
C18 C 0.8904(9) 0.5041(11) 0.4203(4) 0.121(6) Uani 1 1 d U
H18A H 0.8552 0.5411 0.4197 0.145 Uiso 1 1 calc RU
H18B H 0.8798 0.4375 0.4177 0.145 Uiso 1 1 calc RU
C19 C 0.6303(6) -0.0956(12) 0.6433(4) 0.089(5) Uani 1 1 d .
H19 H 0.6591 -0.0957 0.6669 0.107 Uiso 1 1 calc RU
C20 C 0.5963(7) 0.5492(12) 0.3521(5) 0.100(3) Uani 1 1 d U
H20A H 0.6180 0.5772 0.3776 0.120 Uiso 1 1 calc RU
H20B H 0.5608 0.5855 0.3453 0.120 Uiso 1 1 calc RU
C21 C 0.5810(7) 0.4493(12) 0.3621(5) 0.105(3) Uani 1 1 d U
H21A H 0.6163 0.4119 0.3654 0.125 Uiso 1 1 calc RU
H21B H 0.5560 0.4242 0.3374 0.125 Uiso 1 1 calc RU
C22 C 0.6291(9) 0.3443(13) 0.4529(5) 0.127(4) Uani 1 1 d U
H22 H 0.6390 0.2999 0.4331 0.152 Uiso 1 1 calc RU
C23 C 0.6238(9) 0.4299(14) 0.5119(6) 0.135(4) Uani 1 1 d U
H23 H 0.6324 0.4537 0.5397 0.161 Uiso 1 1 calc RU
C24 C 0.5826(10) 0.4688(15) 0.4815(6) 0.150(8) Uani 1 1 d U
H24 H 0.5568 0.5178 0.4851 0.180 Uiso 1 1 calc RU
C25 C 0.9274(10) 0.5198(14) 0.4617(5) 0.146(5) Uani 1 1 d U
H25A H 0.9344 0.5875 0.4656 0.176 Uiso 1 1 calc RU
H25B H 0.9645 0.4889 0.4609 0.176 Uiso 1 1 calc RU
C26 C 0.5504(7) 0.4334(14) 0.4029(5) 0.113(4) Uani 1 1 d U
H26A H 0.5255 0.4877 0.4058 0.136 Uiso 1 1 calc RU
H26B H 0.5256 0.3781 0.3978 0.136 Uiso 1 1 calc RU
N12 N 0.6516(8) 0.3507(12) 0.4968(5) 0.147(4) Uani 1 1 d U
H12 H 0.6767 0.3141 0.5111 0.177 Uiso 1 1 calc RU
N6 N 0.8392(11) 0.5269(13) 0.5031(5) 0.139(4) Uani 1 1 d U
N5 N 0.7714(10) 0.6303(14) 0.5120(5) 0.145(5) Uani 1 1 d U
H5A H 0.7529 0.6817 0.5159 0.174 Uiso 1 1 calc RU
C27 C 0.7852(12) 0.4942(16) 0.4873(9) 0.181(12) Uani 1 1 d .
H27 H 0.7776 0.4398 0.4707 0.217 Uiso 1 1 calc RU
C28 C 0.8304(12) 0.6219(14) 0.5184(6) 0.140(7) Uani 1 1 d U
H28 H 0.8579 0.6662 0.5298 0.168 Uiso 1 1 calc RU
C29 C 0.8981(11) 0.4787(15) 0.5022(6) 0.151(5) Uani 1 1 d U
H29A H 0.8930 0.4104 0.4994 0.181 Uiso 1 1 calc RU
H29B H 0.9231 0.4915 0.5289 0.181 Uiso 1 1 calc RU
C30 C 0.7469(14) 0.5500(19) 0.4990(9) 0.192(10) Uani 1 1 d U
H30 H 0.7078 0.5357 0.4983 0.230 Uiso 1 1 calc RU
O1W O 0.9695(4) 0.7456(6) 0.0425(3) 0.106(4) Uani 1 1 d .
H1WA H 0.9760 0.7079 0.0225 0.127 Uiso 1 1 d RU
H1WB H 0.9929 0.7909 0.0500 0.127 Uiso 1 1 d RU
O4W O 0.3290(5) 0.2393(8) 0.4666(3) 0.129(4) Uani 1 1 d .
H4WA H 0.3496 0.1902 0.4731 0.155 Uiso 1 1 d RU
H4WB H 0.2999 0.2508 0.4795 0.155 Uiso 1 1 d RU
O3W O 0.5676(6) 0.2251(8) 0.1024(3) 0.137(5) Uani 1 1 d .
H3WA H 0.6041 0.2258 0.1020 0.165 Uiso 1 1 d RU
H3WB H 0.5464 0.1877 0.0859 0.165 Uiso 1 1 d RU
O5W O 0.4784(9) 0.7690(16) 0.5311(9) 0.326(13) Uani 1 1 d .
H5WA H 0.5124 0.7642 0.5445 0.391 Uiso 1 1 d RU
H5WB H 0.4512 0.7908 0.5439 0.391 Uiso 1 1 d RU
O2W O 0.9700(4) 0.2173(6) 0.0913(3) 0.096(3) Uani 1 1 d .
H2WA H 0.9913 0.2553 0.0793 0.115 Uiso 1 1 d RU
H2WB H 0.9786 0.1586 0.0934 0.115 Uiso 1 1 d RU

loop_
_atom_site_aniso_label
_atom_site_aniso_U_11
_atom_site_aniso_U_22
_atom_site_aniso_U_33
_atom_site_aniso_U_23
_atom_site_aniso_U_13
_atom_site_aniso_U_12
Mo1 0.0147(3) 0.0188(3) 0.0255(3) -0.0011(3) 0.0004(3) -0.0017(3)
Mo2 0.0067(3) 0.0079(3) 0.0153(3) 0.0011(2) 0.0014(2) -0.0003(2)
Mo3 0.0224(3) 0.0163(3) 0.0227(3) -0.0016(3) 0.0023(3) 0.0017(3)
Mo4 0.0197(3) 0.0191(3) 0.0191(3) -0.0012(3) 0.0004(3) -0.0009(3)
Mo5 0.0190(3) 0.0184(3) 0.0204(3) 0.0030(3) -0.0007(3) 0.0001(3)
Mo6 0.0183(3) 0.0155(3) 0.0205(3) 0.0001(2) 0.0025(2) -0.0010(2)
Mo7 0.0154(3) 0.0127(3) 0.0211(3) -0.0001(2) 0.0002(2) 0.0010(2)
Mo8 0.0145(3) 0.0186(3) 0.0268(3) -0.0002(3) 0.0004(3) 0.0017(3)
Mo9 0.0152(3) 0.0135(3) 0.0198(3) -0.0015(2) 0.0008(2) -0.0010(2)
Mo10 0.0180(3) 0.0231(3) 0.0220(3) -0.0001(3) -0.0021(3) -0.0008(3)
Mo11 0.0257(4) 0.0230(3) 0.0191(3) 0.0018(3) 0.0036(3) -0.0013(3)
Mo12 0.0288(4) 0.0238(3) 0.0189(3) -0.0023(3) 0.0029(3) 0.0016(3)
Mo13 0.0196(3) 0.0281(4) 0.0221(3) 0.0030(3) 0.0035(3) -0.0003(3)
Mo14 0.0253(4) 0.0336(4) 0.0208(3) 0.0004(3) -0.0011(3) -0.0013(3)
Mo15 0.0189(3) 0.0245(3) 0.0273(3) 0.0000(3) 0.0050(3) 0.0041(3)
Mo16 0.0182(3) 0.0244(3) 0.0220(3) 0.0010(3) -0.0012(3) -0.0006(3)
Mo17 0.0269(4) 0.0290(4) 0.0221(3) 0.0001(3) 0.0076(3) 0.0012(3)
Mo18 0.0166(3) 0.0238(3) 0.0256(3) 0.0002(3) 0.0038(3) -0.0017(3)
Sr1 0.0156(3) 0.0205(4) 0.0207(3) 0.0006(3) 0.0018(3) -0.0004(3)
Co1 0.0167(5) 0.0195(5) 0.0279(5) 0.0001(4) 0.0027(4) -0.0030(4)
P1 0.0142(9) 0.0153(9) 0.0194(9) -0.0004(7) -0.0002(7) -0.0001(7)
P2 0.0171(9) 0.0173(9) 0.0191(9) -0.0005(7) 0.0022(7) 0.0007(7)
P3 0.0150(9) 0.0161(9) 0.0215(9) -0.0005(7) 0.0014(7) 0.0010(7)
P4 0.0162(9) 0.0150(9) 0.0236(9) 0.0018(7) -0.0003(8) -0.0008(7)
P5 0.0227(10) 0.0228(10) 0.0227(10) -0.0023(8) 0.0003(8) -0.0020(8)
P6 0.0208(10) 0.0204(10) 0.0229(10) 0.0021(8) 0.0015(8) 0.0007(8)
O1 0.024(3) 0.026(3) 0.025(3) 0.004(2) 0.004(2) -0.001(2)
O2 0.020(3) 0.029(3) 0.032(3) -0.001(2) 0.003(2) 0.002(2)
O3 0.020(3) 0.020(3) 0.023(3) -0.001(2) 0.004(2) 0.001(2)
O4 0.021(3) 0.028(3) 0.031(3) 0.001(2) 0.005(2) 0.001(2)
O5 0.030(3) 0.026(3) 0.027(3) -0.001(2) 0.000(2) 0.007(2)
O6 0.027(3) 0.026(3) 0.020(3) 0.000(2) 0.003(2) 0.001(2)
O7 0.018(3) 0.025(3) 0.027(3) 0.001(2) 0.004(2) 0.002(2)
O8 0.018(3) 0.017(3) 0.030(3) -0.002(2) 0.002(2) -0.001(2)
O9 0.021(3) 0.025(3) 0.030(3) -0.001(2) 0.003(2) 0.000(2)
O10 0.029(3) 0.027(3) 0.025(3) -0.001(2) 0.000(2) -0.001(2)
O11 0.016(3) 0.019(3) 0.025(3) -0.001(2) 0.002(2) 0.001(2)
O12 0.022(3) 0.024(3) 0.025(3) -0.001(2) 0.002(2) -0.002(2)
O13 0.020(3) 0.022(3) 0.035(3) -0.001(2) 0.002(2) 0.002(2)
O14 0.021(3) 0.019(3) 0.033(3) 0.001(2) 0.003(2) -0.002(2)
O15 0.020(3) 0.029(3) 0.036(3) -0.001(2) 0.003(2) 0.002(2)
O16 0.018(3) 0.022(3) 0.027(3) -0.003(2) 0.003(2) 0.003(2)
O17 0.023(3) 0.024(3) 0.024(3) -0.003(2) 0.000(2) -0.001(2)
O18 0.026(3) 0.024(3) 0.026(3) 0.002(2) -0.001(2) 0.003(2)
O19 0.027(3) 0.026(3) 0.027(3) 0.004(2) 0.000(2) 0.002(2)
O20 0.019(3) 0.019(3) 0.024(3) 0.001(2) 0.001(2) 0.003(2)
O21 0.020(3) 0.024(3) 0.029(3) 0.003(2) 0.001(2) -0.004(2)
O22 0.022(3) 0.019(3) 0.024(3) 0.000(2) 0.002(2) -0.003(2)
O23 0.021(3) 0.044(4) 0.036(3) 0.003(3) 0.003(2) -0.005(3)
O24 0.029(3) 0.021(3) 0.034(3) -0.004(2) 0.006(2) -0.005(2)
O25 0.016(3) 0.023(3) 0.027(3) -0.002(2) -0.002(2) 0.001(2)
O26 0.033(3) 0.030(3) 0.030(3) 0.002(2) 0.005(2) -0.002(3)
O27 0.036(3) 0.032(3) 0.030(3) 0.009(2) 0.003(3) -0.004(3)
O28 0.022(3) 0.022(3) 0.032(3) -0.001(2) 0.003(2) -0.001(2)
O29 0.025(3) 0.025(3) 0.026(3) -0.002(2) 0.001(2) 0.005(2)
O30 0.022(3) 0.026(3) 0.029(3) 0.001(2) 0.005(2) 0.000(2)
O31 0.025(3) 0.030(3) 0.024(3) -0.001(2) -0.002(2) -0.001(2)
O32 0.029(3) 0.027(3) 0.026(3) -0.001(2) 0.005(2) -0.006(2)
O33 0.020(3) 0.021(3) 0.021(3) -0.001(2) 0.000(2) 0.001(2)
O34 0.024(3) 0.025(3) 0.026(3) -0.001(2) 0.003(2) -0.002(2)
O35 0.039(3) 0.028(3) 0.035(3) 0.000(3) 0.016(3) -0.006(3)
O36 0.026(3) 0.038(3) 0.024(3) 0.006(2) -0.005(2) 0.002(3)
O37 0.020(3) 0.017(3) 0.031(3) 0.001(2) 0.001(2) 0.000(2)
O38 0.016(3) 0.020(3) 0.023(3) 0.000(2) 0.000(2) -0.002(2)
O39 0.016(3) 0.022(3) 0.033(3) 0.000(2) 0.003(2) 0.003(2)
O40 0.025(3) 0.031(3) 0.022(3) 0.000(2) 0.001(2) -0.003(2)
O41 0.022(3) 0.021(3) 0.022(3) 0.002(2) 0.001(2) 0.002(2)
O42 0.019(3) 0.025(3) 0.029(3) -0.002(2) 0.004(2) 0.005(2)
O43 0.028(3) 0.030(3) 0.025(3) 0.000(2) 0.002(2) 0.001(2)
O44 0.023(3) 0.026(3) 0.024(3) 0.004(2) 0.001(2) -0.001(2)
O45 0.023(3) 0.023(3) 0.025(3) 0.001(2) 0.003(2) -0.001(2)
O46 0.029(3) 0.031(3) 0.043(3) 0.006(3) -0.002(3) 0.005(3)
O47 0.022(3) 0.023(3) 0.024(3) 0.002(2) 0.001(2) 0.002(2)
O48 0.043(4) 0.038(3) 0.028(3) 0.004(3) 0.008(3) 0.001(3)
O49 0.035(3) 0.032(3) 0.028(3) -0.003(2) 0.004(2) -0.002(3)
O50 0.038(3) 0.022(3) 0.042(3) -0.001(2) 0.005(3) -0.003(3)
O51 0.031(3) 0.028(3) 0.025(3) -0.003(2) 0.006(2) 0.002(2)
O52 0.032(3) 0.036(3) 0.032(3) -0.001(3) 0.008(3) 0.001(3)
O53 0.026(3) 0.031(3) 0.029(3) 0.001(2) 0.003(2) 0.002(2)
O54 0.032(3) 0.044(4) 0.032(3) 0.000(3) -0.007(3) 0.001(3)
O55 0.033(3) 0.032(3) 0.026(3) 0.005(2) 0.009(2) 0.000(3)
O56 0.024(3) 0.024(3) 0.029(3) -0.004(2) 0.001(2) -0.004(2)
O57 0.028(3) 0.025(3) 0.032(3) 0.002(2) 0.002(2) -0.002(2)
O58 0.026(3) 0.030(3) 0.042(3) 0.000(3) 0.000(3) 0.007(3)
O59 0.034(3) 0.050(4) 0.031(3) -0.003(3) 0.007(3) 0.000(3)
O60 0.019(3) 0.029(3) 0.046(3) -0.001(3) -0.001(2) -0.006(2)
O61 0.028(3) 0.030(3) 0.022(3) 0.002(2) 0.002(2) 0.002(2)
O62 0.034(3) 0.033(3) 0.026(3) -0.004(2) 0.007(2) 0.001(3)
O63 0.022(3) 0.024(3) 0.026(3) 0.002(2) 0.001(2) 0.001(2)
O64 0.026(3) 0.040(3) 0.039(3) 0.005(3) 0.001(3) 0.005(3)
O65 0.032(3) 0.020(3) 0.038(3) 0.002(2) 0.001(3) 0.002(2)
O66 0.032(3) 0.038(3) 0.033(3) -0.010(3) -0.006(3) -0.010(3)
O67 0.048(4) 0.036(3) 0.031(3) -0.007(3) 0.001(3) -0.001(3)
O68 0.033(3) 0.039(3) 0.038(3) -0.002(3) -0.002(3) -0.008(3)
O69 0.041(3) 0.022(3) 0.040(3) -0.006(2) 0.005(3) 0.006(3)
O70 0.040(3) 0.038(4) 0.045(3) -0.010(3) 0.019(3) -0.013(3)
O71 0.034(3) 0.044(4) 0.042(3) 0.017(3) 0.009(3) -0.003(3)
O72 0.043(4) 0.048(4) 0.038(3) -0.003(3) 0.016(3) 0.001(3)
O73 0.037(3) 0.048(4) 0.030(3) -0.006(3) -0.007(3) 0.000(3)
O74 0.045(4) 0.039(4) 0.033(3) 0.008(3) -0.002(3) 0.003(3)
O75 0.033(3) 0.044(4) 0.044(3) 0.000(3) 0.011(3) 0.012(3)
N3 0.046(4) 0.030(4) 0.035(4) 0.005(3) 0.004(3) 0.002(3)
N8 0.057(5) 0.037(4) 0.051(4) -0.002(4) 0.005(4) -0.004(4)
N9 0.033(4) 0.041(4) 0.051(4) 0.006(4) -0.004(3) -0.001(3)
N7 0.058(5) 0.038(4) 0.051(4) -0.007(4) 0.011(4) -0.002(4)
N10 0.027(4) 0.046(4) 0.050(4) 0.002(4) 0.005(3) 0.000(3)
N4 0.042(4) 0.038(4) 0.064(5) 0.015(4) 0.014(4) 0.007(4)
C1 0.060(7) 0.047(6) 0.049(6) -0.011(5) 0.001(5) 0.011(5)
C2 0.028(5) 0.030(5) 0.056(6) 0.007(4) 0.011(4) 0.000(4)
C3 0.071(7) 0.038(5) 0.035(5) -0.003(4) -0.006(5) 0.014(5)
C4 0.056(6) 0.032(5) 0.061(6) 0.003(5) 0.017(5) 0.009(5)
N2 0.057(6) 0.089(7) 0.055(5) 0.010(5) 0.007(5) 0.015(5)
C5 0.043(6) 0.037(5) 0.050(6) 0.001(4) 0.010(5) -0.001(4)
C6 0.071(7) 0.044(6) 0.037(5) 0.003(4) 0.008(5) 0.000(5)
C7 0.053(7) 0.076(8) 0.044(6) 0.013(6) -0.003(5) 0.024(6)
C8 0.059(7) 0.027(5) 0.071(7) -0.004(5) 0.004(6) 0.005(5)
C9 0.050(6) 0.050(6) 0.057(6) 0.004(5) 0.002(5) 0.015(5)
C10 0.069(7) 0.049(6) 0.036(5) -0.009(5) -0.003(5) 0.012(5)
C11 0.068(8) 0.044(6) 0.062(7) -0.008(5) 0.010(6) 0.022(6)
N11 0.121(7) 0.130(7) 0.080(6) -0.009(6) 0.017(6) 0.014(6)
C12 0.055(7) 0.067(7) 0.041(5) 0.001(5) 0.000(5) -0.017(6)
C13 0.061(7) 0.041(6) 0.071(7) 0.013(5) 0.002(6) 0.022(5)
C14 0.098(11) 0.064(8) 0.076(9) -0.011(7) -0.017(8) -0.003(7)
N1 0.084(7) 0.117(8) 0.083(7) -0.004(6) 0.031(6) -0.002(6)
C15 0.071(9) 0.075(9) 0.081(9) -0.003(7) 0.002(7) 0.011(7)
C16 0.089(10) 0.088(10) 0.067(8) 0.031(7) 0.018(8) -0.013(8)
C17 0.077(9) 0.074(9) 0.087(9) 0.041(8) 0.046(8) 0.027(8)
C18 0.23(2) 0.085(10) 0.046(7) 0.000(7) 0.011(9) 0.006(12)
C19 0.073(10) 0.119(13) 0.079(9) 0.039(9) 0.024(8) 0.037(9)
C20 0.100(7) 0.123(8) 0.077(6) -0.008(7) 0.016(6) -0.013(7)
C21 0.107(7) 0.128(7) 0.079(6) -0.003(6) 0.014(5) -0.006(6)
C22 0.169(10) 0.134(9) 0.077(7) -0.021(7) 0.012(8) 0.053(8)
C23 0.176(10) 0.145(10) 0.084(7) -0.032(7) 0.022(7) 0.053(8)
C24 0.174(19) 0.158(18) 0.119(14) -0.035(13) 0.023(12) 0.059(14)
C25 0.219(13) 0.143(10) 0.075(7) 0.014(7) 0.014(8) 0.019(10)
C26 0.109(8) 0.140(8) 0.092(7) 0.002(7) 0.016(7) 0.007(7)
N12 0.177(9) 0.158(8) 0.104(6) -0.021(7) 0.007(7) 0.041(7)
N6 0.221(12) 0.119(9) 0.079(6) 0.018(6) 0.024(8) 0.031(9)
N5 0.232(13) 0.108(9) 0.095(8) 0.023(7) 0.025(10) 0.029(11)
C27 0.17(2) 0.115(18) 0.26(3) -0.075(19) 0.02(2) 0.048(17)
C28 0.230(15) 0.084(12) 0.100(12) -0.001(10) -0.003(16) -0.031(16)
C29 0.223(13) 0.144(10) 0.087(7) 0.021(8) 0.020(9) 0.025(10)
C30 0.23(3) 0.125(16) 0.23(2) -0.043(17) 0.06(2) 0.022(16)
O1W 0.110(7) 0.065(6) 0.123(8) 0.023(5) -0.055(6) -0.027(5)
O4W 0.124(9) 0.147(10) 0.118(8) 0.065(7) 0.023(7) 0.000(8)
O3W 0.163(12) 0.132(9) 0.124(9) 0.053(7) 0.042(8) 0.059(9)
O5W 0.173(19) 0.27(2) 0.52(4) 0.04(2) -0.01(2) 0.045(18)
O2W 0.079(6) 0.052(5) 0.153(8) 0.010(5) 0.001(6) 0.005(5)

loop_
_atom_type_symbol
_atom_type_description
_atom_type_scat_dispersion_real
_atom_type_scat_dispersion_imag
_atom_type_scat_source
C C 0.0033 0.0016 'International Tables Vol C Tables 4.2.6.8 and 6.1.1.4'
H H 0.0000 0.0000 'International Tables Vol C Tables 4.2.6.8 and 6.1.1.4'
N N 0.0061 0.0033 'International Tables Vol C Tables 4.2.6.8 and 6.1.1.4'
O O 0.0106 0.0060 'International Tables Vol C Tables 4.2.6.8 and 6.1.1.4'
P P 0.1023 0.0942 'International Tables Vol C Tables 4.2.6.8 and 6.1.1.4'
Co Co 0.3494 0.9721 'International Tables Vol C Tables 4.2.6.8 and 6.1.1.4'
Sr Sr -1.5307 3.2498 'International Tables Vol C Tables 4.2.6.8 and 6.1.1.4'
Mo Mo -1.6832 0.6857 'International Tables Vol C Tables 4.2.6.8 and 6.1.1.4'

loop_
_geom_angle_atom_site_label_1
_geom_angle_atom_site_label_2
_geom_angle_atom_site_label_3
_geom_angle
_geom_angle_site_symmetry_1
_geom_angle_site_symmetry_3
O60 Mo1 O4 100.5(2) . .
O60 Mo1 O45 101.5(2) . .
O4 Mo1 O45 92.4(2) . .
O60 Mo1 O13 100.9(2) . .
O4 Mo1 O13 92.1(2) . .
O45 Mo1 O13 155.9(2) . .
O60 Mo1 O56 91.9(2) . .
O4 Mo1 O56 167.4(2) . .
O45 Mo1 O56 87.2(2) . .
O13 Mo1 O56 83.4(2) . .
O60 Mo1 O25 168.2(2) . .
O4 Mo1 O25 89.1(2) . .
O45 Mo1 O25 84.7(2) . .
O13 Mo1 O25 71.67(19) . .
O56 Mo1 O25 78.36(18) . .
O14 Mo2 O39 103.6(2) . .
O14 Mo2 O1 99.7(2) . .
O39 Mo2 O1 100.4(2) . .
O14 Mo2 O30 94.2(2) . .
O39 Mo2 O30 93.0(2) . .
O1 Mo2 O30 157.8(2) . .
O14 Mo2 O11 90.1(2) . .
O39 Mo2 O11 166.0(2) . .
O1 Mo2 O11 80.10(19) . .
O30 Mo2 O11 82.63(19) . .
O14 Mo2 O22 166.0(2) . .
O39 Mo2 O22 90.2(2) . .
O1 Mo2 O22 79.38(19) . .
O30 Mo2 O22 83.01(19) . .
O11 Mo2 O22 76.02(18) . .
O14 Mo2 Sr1 124.44(17) . .
O39 Mo2 Sr1 125.83(16) . .
O1 Mo2 Sr1 52.11(15) . .
O30 Mo2 Sr1 105.71(15) . .
O11 Mo2 Sr1 44.17(12) . .
O22 Mo2 Sr1 44.53(12) . .
O69 Mo3 O9 98.5(2) . .
O69 Mo3 O5 101.4(2) . .
O9 Mo3 O5 92.7(2) . .
O69 Mo3 O51 94.2(2) . .
O9 Mo3 O51 166.7(2) . .
O5 Mo3 O51 88.5(2) . .
O69 Mo3 O57 95.6(2) . .
O9 Mo3 O57 92.3(2) . .
O5 Mo3 O57 161.4(2) . .
O51 Mo3 O57 82.7(2) . .
O69 Mo3 O16 173.3(2) . .
O9 Mo3 O16 84.79(19) . .
O5 Mo3 O16 84.16(19) . .
O51 Mo3 O16 82.18(19) . .
O57 Mo3 O16 78.46(19) . .
O49 Mo4 O17 104.8(2) . .
O49 Mo4 O31 101.6(2) . .
O17 Mo4 O31 99.6(2) . .
O49 Mo4 O47 99.6(2) . .
O17 Mo4 O47 149.9(2) . .
O31 Mo4 O47 92.3(2) . .
O49 Mo4 O41 97.1(2) . .
O17 Mo4 O41 85.5(2) . .
O31 Mo4 O41 158.6(2) . .
O47 Mo4 O41 74.16(18) . .
O49 Mo4 O33 170.6(2) . .
O17 Mo4 O33 84.41(19) . .
O31 Mo4 O33 74.25(19) . .
O47 Mo4 O33 72.38(18) . .
O41 Mo4 O33 85.65(17) . .
O27 Mo5 O18 104.7(3) . .
O27 Mo5 O19 100.9(2) . .
O18 Mo5 O19 99.6(2) . .
O27 Mo5 O47 98.5(2) . .
O18 Mo5 O47 151.0(2) . .
O19 Mo5 O47 92.7(2) . .
O27 Mo5 O63 98.2(2) . .
O18 Mo5 O63 86.4(2) . .
O19 Mo5 O63 157.7(2) . .
O47 Mo5 O63 73.17(19) . .
O27 Mo5 O33 170.0(2) . .
O18 Mo5 O33 85.2(2) . .
O19 Mo5 O33 75.20(19) . .
O47 Mo5 O33 72.72(18) . .
O63 Mo5 O33 84.08(17) . .
O50 Mo6 O12 99.5(2) . .
O50 Mo6 O34 101.1(2) . .
O12 Mo6 O34 93.3(2) . .
O50 Mo6 O28 96.1(2) . .
O12 Mo6 O28 92.3(2) . .
O34 Mo6 O28 160.8(2) . .
O50 Mo6 O32 93.3(2) . .
O12 Mo6 O32 166.6(2) . .
O34 Mo6 O32 88.3(2) . .
O28 Mo6 O32 82.2(2) . .
O50 Mo6 O3 172.8(2) . .
O12 Mo6 O3 85.14(19) . .
O34 Mo6 O3 84.04(19) . .
O28 Mo6 O3 78.11(18) . .
O32 Mo6 O3 81.76(18) . .
O65 Mo7 O9 99.9(2) . .
O65 Mo7 O29 100.3(2) . .
O9 Mo7 O29 93.6(2) . .
O65 Mo7 O8 97.1(2) . .
O9 Mo7 O8 92.6(2) . .
O29 Mo7 O8 160.2(2) . .
O65 Mo7 O18 91.8(2) . .
O9 Mo7 O18 167.7(2) . .
O29 Mo7 O18 88.0(2) . .
O8 Mo7 O18 82.14(19) . .
O65 Mo7 O20 172.9(2) . .
O9 Mo7 O20 85.68(19) . .
O29 Mo7 O20 83.7(2) . .
O8 Mo7 O20 78.07(18) . .
O18 Mo7 O20 82.39(18) . .
O58 Mo8 O2 100.2(2) . .
O58 Mo8 O29 100.4(2) . .
O2 Mo8 O29 91.2(2) . .
O58 Mo8 O13 102.1(2) . .
O2 Mo8 O13 93.8(2) . .
O29 Mo8 O13 155.7(2) . .
O58 Mo8 O53 93.0(2) . .
O2 Mo8 O53 166.8(2) . .
O29 Mo8 O53 86.7(2) . .
O13 Mo8 O53 83.0(2) . .
O58 Mo8 O25 169.5(2) . .
O2 Mo8 O25 88.81(19) . .
O29 Mo8 O25 84.60(19) . .
O13 Mo8 O25 71.74(19) . .
O53 Mo8 O25 78.04(18) . .
O24 Mo9 O45 101.7(2) . .
O24 Mo9 O12 98.5(2) . .
O45 Mo9 O12 92.6(2) . .
O24 Mo9 O17 93.2(2) . .
O45 Mo9 O17 89.6(2) . .
O12 Mo9 O17 167.4(2) . .
O24 Mo9 O37 94.7(2) . .
O45 Mo9 O37 162.2(2) . .
O12 Mo9 O37 92.0(2) . .
O17 Mo9 O37 82.42(19) . .
O24 Mo9 O38 172.0(2) . .
O45 Mo9 O38 85.07(19) . .
O12 Mo9 O38 85.45(19) . .
O17 Mo9 O38 82.41(18) . .
O37 Mo9 O38 78.14(18) . .
O54 Mo10 O53 105.6(3) . .
O54 Mo10 O56 105.0(3) . .
O53 Mo10 O56 96.2(2) . .
O54 Mo10 O31 93.7(2) . .
O53 Mo10 O31 157.2(2) . .
O56 Mo10 O31 90.2(2) . .
O54 Mo10 O19 94.0(2) . .
O53 Mo10 O19 89.9(2) . .
O56 Mo10 O19 157.6(2) . .
O31 Mo10 O19 76.6(2) . .
O54 Mo10 O33 161.3(2) . .
O53 Mo10 O33 86.9(2) . .
O56 Mo10 O33 87.1(2) . .
O31 Mo10 O33 71.59(18) . .
O19 Mo10 O33 71.69(18) . .
O48 Mo11 O32 104.4(3) . .
O48 Mo11 O55 102.2(3) . .
O32 Mo11 O55 100.2(2) . .
O48 Mo11 O43 99.1(2) . .
O32 Mo11 O43 149.9(2) . .
O55 Mo11 O43 92.7(2) . .
O48 Mo11 O40 96.9(2) . .
O32 Mo11 O40 86.0(2) . .
O55 Mo11 O40 157.7(2) . .
O43 Mo11 O40 72.8(2) . .
O48 Mo11 O6 170.4(2) . .
O32 Mo11 O6 85.2(2) . .
O55 Mo11 O6 75.2(2) . .
O43 Mo11 O6 71.96(18) . .
O40 Mo11 O6 84.11(18) . .
O67 Mo12 O51 104.5(3) . .
O67 Mo12 O62 101.7(3) . .
O51 Mo12 O62 99.9(2) . .
O67 Mo12 O43 97.4(2) . .
O51 Mo12 O43 151.4(2) . .
O62 Mo12 O43 93.5(2) . .
O67 Mo12 O61 97.1(2) . .
O51 Mo12 O61 85.3(2) . .
O62 Mo12 O61 158.6(2) . .
O43 Mo12 O61 73.8(2) . .
O67 Mo12 O6 169.7(2) . .
O51 Mo12 O6 85.8(2) . .
O62 Mo12 O6 75.7(2) . .
O43 Mo12 O6 72.99(18) . .
O61 Mo12 O6 84.05(18) . .
O71 Mo13 O59 102.6(3) . .
O71 Mo13 O30 104.3(3) . .
O59 Mo13 O30 104.9(2) . .
O71 Mo13 O47 99.3(2) . .
O59 Mo13 O47 99.8(2) . .
O30 Mo13 O47 140.8(2) . .
O71 Mo13 O63 85.7(2) . .
O59 Mo13 O63 167.2(2) . .
O30 Mo13 O63 82.0(2) . .
O47 Mo13 O63 68.97(18) . .
O71 Mo13 O41 166.7(2) . .
O59 Mo13 O41 86.3(2) . .
O30 Mo13 O41 82.42(19) . .
O47 Mo13 O41 69.22(18) . .
O63 Mo13 O41 83.94(17) . .
O74 Mo14 O73 103.1(3) . .
O74 Mo14 O36 104.6(3) . .
O73 Mo14 O36 106.0(3) . .
O74 Mo14 O43 99.1(2) . .
O73 Mo14 O43 96.7(2) . .
O36 Mo14 O43 142.1(2) . .
O74 Mo14 O40 87.1(2) . .
O73 Mo14 O40 163.7(2) . .
O36 Mo14 O40 83.1(2) . .
O43 Mo14 O40 68.89(19) . .
O74 Mo14 O61 166.4(2) . .
O73 Mo14 O61 85.0(2) . .
O36 Mo14 O61 83.1(2) . .
O43 Mo14 O61 68.85(19) . .
O40 Mo14 O61 82.77(18) . .
O75 Mo15 O5 101.9(3) . .
O75 Mo15 O2 100.5(2) . .
O5 Mo15 O2 92.2(2) . .
O75 Mo15 O15 100.1(3) . .
O5 Mo15 O15 157.0(2) . .
O2 Mo15 O15 90.5(2) . .
O75 Mo15 O52 92.9(2) . .
O5 Mo15 O52 88.3(2) . .
O2 Mo15 O52 166.2(2) . .
O15 Mo15 O52 83.8(2) . .
O75 Mo15 O7 169.1(2) . .
O5 Mo15 O7 85.4(2) . .
O2 Mo15 O7 87.22(19) . .
O15 Mo15 O7 71.9(2) . .
O52 Mo15 O7 79.08(19) . .
O68 Mo16 O64 103.5(3) . .
O68 Mo16 O1 99.2(2) . .
O64 Mo16 O1 98.0(2) . .
O68 Mo16 O36 99.0(2) . .
O64 Mo16 O36 98.7(2) . .
O1 Mo16 O36 151.6(2) . .
O68 Mo16 O44 168.8(2) . .
O64 Mo16 O44 87.5(2) . .
O1 Mo16 O44 76.84(19) . .
O36 Mo16 O44 81.1(2) . .
O68 Mo16 O10 91.2(2) . .
O64 Mo16 O10 165.0(2) . .
O1 Mo16 O10 76.34(19) . .
O36 Mo16 O10 81.6(2) . .
O44 Mo16 O10 77.64(19) . .
O68 Mo16 Sr1 126.17(19) . .
O64 Mo16 Sr1 121.15(19) . .
O1 Mo16 Sr1 49.61(15) . .
O36 Mo16 Sr1 101.96(16) . .
O44 Mo16 Sr1 43.58(12) . .
O10 Mo16 Sr1 44.85(12) . .
O72 Mo17 O26 104.7(3) . .
O72 Mo17 O52 104.9(3) . .
O26 Mo17 O52 96.1(2) . .
O72 Mo17 O62 96.7(3) . .
O26 Mo17 O62 155.4(2) . .
O52 Mo17 O62 89.8(2) . .
O72 Mo17 O55 95.7(3) . .
O26 Mo17 O55 89.1(2) . .
O52 Mo17 O55 156.6(2) . .
O62 Mo17 O55 76.7(2) . .
O72 Mo17 O6 163.3(2) . .
O26 Mo17 O6 85.6(2) . .
O52 Mo17 O6 86.5(2) . .
O62 Mo17 O6 70.89(18) . .
O55 Mo17 O6 71.10(18) . .
O23 Mo18 O34 101.1(2) . .
O23 Mo18 O4 101.3(2) . .
O34 Mo18 O4 91.3(2) . .
O23 Mo18 O15 100.7(2) . .
O34 Mo18 O15 156.9(2) . .
O4 Mo18 O15 91.9(2) . .
O23 Mo18 O26 91.4(2) . .
O34 Mo18 O26 87.8(2) . .
O4 Mo18 O26 167.2(2) . .
O15 Mo18 O26 84.1(2) . .
O23 Mo18 O7 167.6(2) . .
O34 Mo18 O7 85.2(2) . .
O4 Mo18 O7 89.21(19) . .
O15 Mo18 O7 72.0(2) . .
O26 Mo18 O7 78.04(19) . .
O11 Sr1 O22 64.57(15) . .
O11 Sr1 O44 115.98(16) . .
O22 Sr1 O44 81.70(16) . .
O11 Sr1 O10 79.99(16) . .
O22 Sr1 O10 114.69(16) . .
O44 Sr1 O10 66.70(16) . .
O11 Sr1 O16 118.81(15) . .
O22 Sr1 O16 170.92(15) . .
O44 Sr1 O16 103.04(16) . .
O10 Sr1 O16 74.39(16) . .
O11 Sr1 O3 170.91(15) . .
O22 Sr1 O3 119.47(15) . .
O44 Sr1 O3 73.08(15) . .
O10 Sr1 O3 104.16(16) . .
O16 Sr1 O3 55.89(15) . .
O11 Sr1 O20 72.52(15) . .
O22 Sr1 O20 100.48(15) . .
O44 Sr1 O20 171.05(15) . .
O10 Sr1 O20 119.31(16) . .
O16 Sr1 O20 73.67(15) . .
O3 Sr1 O20 98.46(15) . .
O11 Sr1 O38 100.96(15) . .
O22 Sr1 O38 71.59(15) . .
O44 Sr1 O38 118.32(15) . .
O10 Sr1 O38 173.07(15) . .
O16 Sr1 O38 99.33(15) . .
O3 Sr1 O38 73.95(15) . .
O20 Sr1 O38 55.11(15) . .
O11 Sr1 O1 58.18(14) . .
O22 Sr1 O1 57.60(14) . .
O44 Sr1 O1 57.81(14) . .
O10 Sr1 O1 57.15(15) . .
O16 Sr1 O1 131.49(14) . .
O3 Sr1 O1 130.88(14) . .
O20 Sr1 O1 130.63(14) . .
O38 Sr1 O1 129.18(14) . .
O11 Sr1 P2 145.86(11) . .
O22 Sr1 P2 146.34(11) . .
O44 Sr1 P2 89.29(12) . .
O10 Sr1 P2 90.67(12) . .
O16 Sr1 P2 28.04(11) . .
O3 Sr1 P2 27.95(11) . .
O20 Sr1 P2 84.14(12) . .
O38 Sr1 P2 84.75(12) . .
O1 Sr1 P2 139.91(11) . .
O11 Sr1 P1 88.01(12) . .
O22 Sr1 P1 87.19(12) . .
O44 Sr1 P1 145.11(12) . .
O10 Sr1 P1 146.47(12) . .
O16 Sr1 P1 84.56(12) . .
O3 Sr1 P1 84.17(12) . .
O20 Sr1 P1 27.65(11) . .
O38 Sr1 P1 27.57(11) . .
O1 Sr1 P1 138.18(10) . .
P2 Sr1 P1 81.90(7) . .
O11 Sr1 Mo2 37.28(10) . .
O22 Sr1 Mo2 37.37(11) . .
O44 Sr1 Mo2 83.42(12) . .
O10 Sr1 Mo2 81.77(12) . .
O16 Sr1 Mo2 150.00(11) . .
O3 Sr1 Mo2 150.52(10) . .
O20 Sr1 Mo2 103.63(11) . .
O38 Sr1 Mo2 103.20(11) . .
O1 Sr1 Mo2 31.20(10) . .
P2 Sr1 Mo2 171.09(4) . .
P1 Sr1 Mo2 107.00(6) . .
O42 Co1 O21 176.6(2) 2_545 .
O42 Co1 O39 90.11(19) 2_545 2_545
O21 Co1 O39 86.46(19) . 2_545
O42 Co1 O14 91.66(19) 2_545 .
O21 Co1 O14 91.79(19) . .
O39 Co1 O14 173.31(19) 2_545 .
O42 Co1 O70 84.8(2) 2_545 .
O21 Co1 O70 95.3(2) . .
O39 Co1 O70 97.9(2) 2_545 .
O14 Co1 O70 88.7(2) . .
O42 Co1 O35 98.0(2) 2_545 .
O21 Co1 O35 82.2(2) . .
O39 Co1 O35 87.0(2) 2_545 .
O14 Co1 O35 86.4(2) . .
O70 Co1 O35 174.4(2) . .
O38 P1 O20 108.0(3) . .
O38 P1 O25 110.9(3) . .
O20 P1 O25 111.0(3) . .
O38 P1 O33 109.6(3) . .
O20 P1 O33 110.0(3) . .
O25 P1 O33 107.3(3) . .
O38 P1 Sr1 54.26(18) . .
O20 P1 Sr1 54.03(18) . .
O25 P1 Sr1 122.6(2) . .
O33 P1 Sr1 130.09(19) . .
O7 P2 O3 111.1(3) . .
O7 P2 O16 111.1(3) . .
O3 P2 O16 108.1(3) . .
O7 P2 O6 107.6(3) . .
O3 P2 O6 109.7(3) . .
O16 P2 O6 109.2(3) . .
O7 P2 Sr1 123.3(2) . .
O3 P2 Sr1 54.25(18) . .
O16 P2 Sr1 54.12(18) . .
O6 P2 Sr1 129.0(2) . .
O42 P3 O22 110.8(3) . .
O42 P3 O37 109.1(3) . .
O22 P3 O37 108.8(3) . .
O42 P3 O41 111.7(3) . .
O22 P3 O41 106.5(3) . .
O37 P3 O41 109.9(3) . .
O21 P4 O8 110.4(3) . .
O21 P4 O11 110.3(3) . .
O8 P4 O11 109.2(3) . .
O21 P4 O63 109.3(3) . .
O8 P4 O63 109.8(3) . .
O11 P4 O63 107.8(3) . .
O10 P5 O57 111.1(3) . .
O10 P5 O61 109.8(3) . .
O57 P5 O61 112.0(3) . .
O10 P5 O66 110.8(3) . .
O57 P5 O66 107.8(3) . .
O61 P5 O66 105.1(3) . .
O28 P6 O44 111.0(3) . .
O28 P6 O46 104.5(3) . .
O44 P6 O46 111.8(3) . .
O28 P6 O40 112.2(3) . .
O44 P6 O40 108.5(3) . .
O46 P6 O40 108.9(3) . .
Mo2 O1 Mo16 164.1(3) . .
Mo2 O1 Sr1 96.70(19) . .
Mo16 O1 Sr1 99.14(18) . .
Mo8 O2 Mo15 171.7(3) . .
P2 O3 Mo6 130.6(3) . .
P2 O3 Sr1 97.8(2) . .
Mo6 O3 Sr1 131.2(2) . .
Mo1 O4 Mo18 169.5(3) . .
Mo15 O5 Mo3 159.0(3) . .
P2 O6 Mo12 126.7(3) . .
P2 O6 Mo17 120.4(3) . .
Mo12 O6 Mo17 90.35(16) . .
P2 O6 Mo11 125.9(3) . .
Mo12 O6 Mo11 93.32(17) . .
Mo17 O6 Mo11 89.72(16) . .
P2 O7 Mo15 128.4(3) . .
P2 O7 Mo18 128.4(3) . .
Mo15 O7 Mo18 95.11(18) . .
P4 O8 Mo7 136.6(3) . .
Mo7 O9 Mo3 169.8(3) . .
P5 O10 Mo16 128.1(3) . .
P5 O10 Sr1 123.7(3) . .
Mo16 O10 Sr1 97.27(18) . .
P4 O11 Mo2 124.6(3) . .
P4 O11 Sr1 130.3(3) . .
Mo2 O11 Sr1 98.55(18) . .
Mo6 O12 Mo9 169.5(3) . .
Mo8 O13 Mo1 122.2(3) . .
Mo2 O14 Co1 134.1(3) . .
Mo18 O15 Mo15 121.0(3) . .
P2 O16 Mo3 130.5(3) . .
P2 O16 Sr1 97.8(2) . .
Mo3 O16 Sr1 131.3(2) . .
Mo4 O17 Mo9 148.8(3) . .
Mo5 O18 Mo7 147.7(3) . .
Mo5 O19 Mo10 121.7(2) . .
P1 O20 Mo7 130.7(3) . .
P1 O20 Sr1 98.3(2) . .
Mo7 O20 Sr1 130.6(2) . .
P4 O21 Co1 124.7(3) . .
P3 O22 Mo2 125.1(3) . .
P3 O22 Sr1 132.3(3) . .
Mo2 O22 Sr1 98.10(17) . .
P1 O25 Mo1 129.5(3) . .
P1 O25 Mo8 128.5(3) . .
Mo1 O25 Mo8 94.26(18) . .
Mo17 O26 Mo18 140.4(3) . .
P6 O28 Mo6 135.4(3) . .
Mo7 O29 Mo8 160.1(3) . .
Mo13 O30 Mo2 158.0(3) . .
Mo4 O31 Mo10 122.7(3) . .
Mo11 O32 Mo6 148.7(3) . .
P1 O33 Mo10 120.9(3) . .
P1 O33 Mo5 125.9(3) . .
Mo10 O33 Mo5 90.49(16) . .
P1 O33 Mo4 125.8(3) . .
Mo10 O33 Mo4 90.46(16) . .
Mo5 O33 Mo4 93.12(17) . .
Mo6 O34 Mo18 159.4(3) . .
Mo14 O36 Mo16 159.5(3) . .
P3 O37 Mo9 135.6(3) . .
P1 O38 Mo9 130.0(3) . .
P1 O38 Sr1 98.2(2) . .
Mo9 O38 Sr1 131.2(2) . .
Mo2 O39 Co1 134.3(3) . 2
P6 O40 Mo11 134.9(3) . .
P6 O40 Mo14 124.5(3) . .
Mo11 O40 Mo14 98.75(19) . .
P3 O41 Mo4 137.6(3) . .
P3 O41 Mo13 123.7(3) . .
Mo4 O41 Mo13 97.54(18) . .
P3 O42 Co1 124.9(3) . 2
Mo14 O43 Mo12 112.2(2) . .
Mo14 O43 Mo11 112.1(2) . .
Mo12 O43 Mo11 117.1(2) . .
P6 O44 Mo16 126.4(3) . .
P6 O44 Sr1 127.1(3) . .
Mo16 O44 Sr1 98.91(18) . .
Mo9 O45 Mo1 158.6(3) . .
Mo13 O47 Mo4 112.5(2) . .
Mo13 O47 Mo5 111.2(2) . .
Mo4 O47 Mo5 117.5(2) . .
Mo12 O51 Mo3 148.2(3) . .
Mo17 O52 Mo15 140.2(3) . .
Mo10 O53 Mo8 139.5(3) . .
Mo11 O55 Mo17 123.0(3) . .
Mo10 O56 Mo1 139.5(3) . .
P5 O57 Mo3 133.7(3) . .
P5 O61 Mo12 136.1(3) . .
P5 O61 Mo14 123.6(3) . .
Mo12 O61 Mo14 97.66(19) . .
Mo12 O62 Mo17 122.3(3) . .
P4 O63 Mo5 136.3(3) . .
P4 O63 Mo13 122.6(3) . .
Mo5 O63 Mo13 98.60(19) . .
C5 N3 C10 107.7(8) . .
C5 N3 C6 126.0(8) . .
C10 N3 C6 126.1(8) . .
C4 N8 C11 108.0(8) . .
C4 N8 C14 124.8(9) . .
C11 N8 C14 126.6(9) . .
C2 N9 C8 108.9(8) . .
C4 N7 C9 109.7(8) . .
C2 N10 C13 107.1(8) . .
C2 N10 C12 126.1(8) . .
C13 N10 C12 126.6(8) . .
C5 N4 C7 109.8(8) . .
C3 C1 C15 110.7(9) . .
N10 C2 N9 109.4(8) . .
C1 C3 C6 113.1(8) . .
N7 C4 N8 107.8(9) . .
C16 N2 C19 109.1(12) . .
C16 N2 C15 124.4(10) . .
C19 N2 C15 126.3(12) . .
N4 C5 N3 108.0(8) . .
N3 C6 C3 109.0(7) . .
C10 C7 N4 107.3(9) . .
C13 C8 N9 107.4(9) . .
C11 C9 N7 107.6(9) . .
C7 C10 N3 107.1(9) . .
C9 C11 N8 107.0(9) . .
C24 N11 C22 111.7(15) . .
C24 N11 C26 124.5(16) . .
C22 N11 C26 123.4(14) . .
N10 C12 C20 112.6(9) . .
C8 C13 N10 107.2(8) . .
N8 C14 C18 107.8(11) . .
C16 N1 C17 110.8(13) . .
N2 C15 C1 110.8(10) . .
N2 C16 N1 107.1(12) . .
C19 C17 N1 105.3(11) . .
C25 C18 C14 111.3(16) . .
C17 C19 N2 107.7(13) . .
C21 C20 C12 114.0(13) . .
C20 C21 C26 117.1(14) . .
N12 C22 N11 105.9(14) . .
C24 C23 N12 113.2(17) . .
N11 C24 C23 104.2(17) . .
C18 C25 C29 112.1(18) . .
N11 C26 C21 117.5(14) . .
C23 N12 C22 104.7(16) . .
C27 N6 C28 105(2) . .
C27 N6 C29 128.8(19) . .
C28 N6 C29 126(2) . .
C30 N5 C28 111(2) . .
C30 C27 N6 110(2) . .
N5 C28 N6 102(2) . .
N6 C29 C25 109.1(15) . .
C27 C30 N5 109(3) . .

loop_
_geom_bond_atom_site_label_1
_geom_bond_atom_site_label_2
_geom_bond_distance
_geom_bond_site_symmetry_2
Mo1 O60 1.726(5) .
Mo1 O4 1.927(5) .
Mo1 O45 1.937(5) .
Mo1 O13 1.983(5) .
Mo1 O56 2.175(5) .
Mo1 O25 2.344(5) .
Mo2 O14 1.769(5) .
Mo2 O39 1.770(5) .
Mo2 O1 1.926(5) .
Mo2 O30 2.026(5) .
Mo2 O11 2.262(5) .
Mo2 O22 2.264(5) .
Mo2 Sr1 3.693(2) .
Mo3 O69 1.717(5) .
Mo3 O9 1.935(5) .
Mo3 O5 1.935(6) .
Mo3 O51 2.087(5) .
Mo3 O57 2.120(5) .
Mo3 O16 2.281(5) .
Mo4 O49 1.727(5) .
Mo4 O17 1.833(5) .
Mo4 O31 1.859(5) .
Mo4 O47 2.114(5) .
Mo4 O41 2.180(5) .
Mo4 O33 2.505(5) .
Mo5 O27 1.730(5) .
Mo5 O18 1.823(5) .
Mo5 O19 1.852(5) .
Mo5 O47 2.122(5) .
Mo5 O63 2.161(5) .
Mo5 O33 2.483(5) .
Mo6 O50 1.728(5) .
Mo6 O12 1.916(5) .
Mo6 O34 1.927(5) .
Mo6 O28 2.091(5) .
Mo6 O32 2.101(5) .
Mo6 O3 2.294(5) .
Mo7 O65 1.729(5) .
Mo7 O9 1.913(5) .
Mo7 O29 1.924(5) .
Mo7 O8 2.082(5) .
Mo7 O18 2.113(5) .
Mo7 O20 2.277(5) .
Mo8 O58 1.720(5) .
Mo8 O2 1.918(5) .
Mo8 O29 1.949(5) .
Mo8 O13 1.955(5) .
Mo8 O53 2.189(5) .
Mo8 O25 2.360(5) .
Mo9 O24 1.726(5) .
Mo9 O45 1.925(5) .
Mo9 O12 1.932(5) .
Mo9 O17 2.089(5) .
Mo9 O37 2.117(5) .
Mo9 O38 2.271(5) .
Mo10 O54 1.735(5) .
Mo10 O53 1.837(5) .
Mo10 O56 1.838(5) .
Mo10 O31 2.134(5) .
Mo10 O19 2.144(5) .
Mo10 O33 2.435(5) .
Mo11 O48 1.734(6) .
Mo11 O32 1.830(5) .
Mo11 O55 1.848(5) .
Mo11 O43 2.110(5) .
Mo11 O40 2.195(5) .
Mo11 O6 2.495(5) .
Mo12 O67 1.733(6) .
Mo12 O51 1.833(5) .
Mo12 O62 1.859(6) .
Mo12 O43 2.106(5) .
Mo12 O61 2.189(5) .
Mo12 O6 2.450(5) .
Mo13 O71 1.750(6) .
Mo13 O59 1.755(6) .
Mo13 O30 1.882(5) .
Mo13 O47 2.078(5) .
Mo13 O63 2.406(5) .
Mo13 O41 2.450(5) .
Mo14 O74 1.748(6) .
Mo14 O73 1.751(6) .
Mo14 O36 1.899(5) .
Mo14 O43 2.097(5) .
Mo14 O40 2.400(5) .
Mo14 O61 2.439(5) .
Mo15 O75 1.726(6) .
Mo15 O5 1.931(6) .
Mo15 O2 1.941(5) .
Mo15 O15 2.010(5) .
Mo15 O52 2.143(6) .
Mo15 O7 2.354(5) .
Mo16 O68 1.747(6) .
Mo16 O64 1.755(6) .
Mo16 O1 1.998(5) .
Mo16 O36 2.003(5) .
Mo16 O44 2.344(5) .
Mo16 O10 2.354(5) .
Mo16 Sr1 3.803(2) .
Mo17 O72 1.739(6) .
Mo17 O26 1.842(5) .
Mo17 O52 1.843(6) .
Mo17 O62 2.127(5) .
Mo17 O55 2.140(5) .
Mo17 O6 2.476(5) .
Mo18 O23 1.720(5) .
Mo18 O34 1.932(5) .
Mo18 O4 1.941(5) .
Mo18 O15 1.991(5) .
Mo18 O26 2.157(5) .
Mo18 O7 2.363(5) .
Sr1 O11 2.602(5) .
Sr1 O22 2.616(5) .
Sr1 O44 2.654(5) .
Sr1 O10 2.704(5) .
Sr1 O16 2.705(5) .
Sr1 O3 2.709(5) .
Sr1 O20 2.726(5) .
Sr1 O38 2.732(5) .
Sr1 O1 2.934(5) .
Sr1 P2 3.307(3) .
Sr1 P1 3.332(3) .
Co1 O42 2.093(5) 2_545
Co1 O21 2.106(5) .
Co1 O39 2.163(5) 2_545
Co1 O14 2.169(5) .
Co1 O70 2.181(6) .
Co1 O35 2.220(5) .
P1 O38 1.558(5) .
P1 O20 1.563(5) .
P1 O25 1.570(5) .
P1 O33 1.623(5) .
P2 O7 1.562(5) .
P2 O3 1.564(5) .
P2 O16 1.569(5) .
P2 O6 1.618(5) .
P3 O42 1.537(5) .
P3 O22 1.578(5) .
P3 O37 1.583(5) .
P3 O41 1.612(5) .
P4 O21 1.546(5) .
P4 O8 1.574(5) .
P4 O11 1.580(5) .
P4 O63 1.621(5) .
P5 O10 1.549(5) .
P5 O57 1.565(6) .
P5 O61 1.599(5) .
P5 O66 1.607(5) .
P6 O28 1.559(5) .
P6 O44 1.562(5) .
P6 O46 1.587(6) .
P6 O40 1.603(5) .
O39 Co1 2.163(5) 2
O42 Co1 2.093(5) 2
N3 C5 1.354(11) .
N3 C10 1.406(11) .
N3 C6 1.504(11) .
N8 C4 1.362(12) .
N8 C11 1.410(13) .
N8 C14 1.535(14) .
N9 C2 1.360(11) .
N9 C8 1.376(12) .
N7 C4 1.346(12) .
N7 C9 1.380(12) .
N10 C2 1.343(11) .
N10 C13 1.425(12) .
N10 C12 1.497(12) .
N4 C5 1.339(12) .
N4 C7 1.370(13) .
C1 C3 1.538(14) .
C1 C15 1.545(15) .
C3 C6 1.585(14) .
N2 C16 1.351(16) .
N2 C19 1.395(15) .
N2 C15 1.491(16) .
C7 C10 1.359(14) .
C8 C13 1.371(14) .
C9 C11 1.360(14) .
N11 C24 1.36(2) .
N11 C22 1.42(2) .
N11 C26 1.498(19) .
C12 C20 1.556(16) .
C14 C18 1.65(2) .
N1 C16 1.351(16) .
N1 C17 1.393(16) .
C17 C19 1.38(2) .
C18 C25 1.47(2) .
C20 C21 1.49(2) .
C21 C26 1.56(2) .
C22 N12 1.41(2) .
C23 C24 1.37(2) .
C23 N12 1.40(2) .
C25 C29 1.63(2) .
N6 C27 1.37(3) .
N6 C28 1.44(2) .
N6 C29 1.53(3) .
N5 C30 1.31(3) .
N5 C28 1.37(3) .
C27 C30 1.28(3) .

loop_
_geom_hbond_atom_site_label_D
_geom_hbond_atom_site_label_H
_geom_hbond_atom_site_label_A
_geom_hbond_distance_DH
_geom_hbond_distance_HA
_geom_hbond_distance_DA
_geom_hbond_angle_DHA
_geom_hbond_site_symmetry_A
O35 H35A O14 0.85 2.96 3.004(7) 85.0 .
O70 H70A O10 0.85 2.50 3.297(8) 155.5 .
O70 H70A O11 0.85 2.55 3.040(8) 118.1 .
N9 H9 O15 0.86 2.03 2.870(9) 167.2 .
O35 H35B O44 0.85 2.36 3.105(7) 146.8 2_545
O35 H35B O22 0.85 2.53 3.022(8) 117.5 2_545
O35 H35B O1 0.85 2.58 3.282(8) 141.3 2_545
O70 H70B O2W 0.85 2.55 3.012(11) 115.4 1_455
N7 H7 O37 0.86 2.26 3.087(10) 162.7 2_645
N4 H4 O21 0.86 2.22 2.924(9) 138.8 3_656
N1 H1 O5W 0.86 2.04 2.86(3) 158.1 1_545
N5 H5A O4W 0.86 2.33 3.12(2) 151.4 3_666
N5 H5A O67 0.86 2.60 3.13(2) 120.4 2_655
O1W H1WA O73 0.85 2.47 2.936(11) 115.2 3_665
O1W H1WB O46 0.85 2.17 2.678(10) 118.5 1_655
O4W H4WA O62 0.85 2.58 3.034(11) 114.4 4_566
O4W H4WB N5 0.85 2.40 3.12(2) 142.6 3_666
O3W H3WA O56 0.85 2.90 2.964(11) 85.8 2_645
O5W H5WB O26 0.85 2.53 3.37(3) 171.0 4_576
O2W H2WA O66 0.85 2.10 2.861(11) 148.6 1_655
O2W H2WB O59 0.85 2.44 2.994(11) 123.6 2_645
